data_2015261
loop_
_publ_author_name
'Hamann, Uwe'
'K\"ampen, Jan'
'Bubenitschek, Peter'
'Hopf, Henning'
'Jones, Peter G.'

_publ_section_title
;
 C[tripleC---H systems as hydrogen-bond donors and acceptors:
 <i>trans</i>-1,2-diethynylcyclohexane-1,2-diol and
 <i>trans</i>-1,4-diprop-2-ynylcyclohexane-1,4-diol monohydrate
;
_journal_coeditor_code LN3003
_journal_issue 4
_journal_name_full 'Acta Crystallographica Section C'
_journal_page_first o178
_journal_page_last o181
_journal_paper_doi 10.1107/S0108270106005063
_journal_volume 62
_journal_year 2006
_chemical_formula_iupac 'C10 H12 O2'
_chemical_formula_moiety 'C10 H12 O2'
_chemical_formula_sum 'C10 H12 O2'
_chemical_formula_weight 164.20
_chemical_name_systematic
;
trans-1,2-Diethynylcyclohexane-1,2-diol
;
_space_group_IT_number 14
_symmetry_cell_setting monoclinic
_symmetry_space_group_name_Hall '-P 2ybc'
_symmetry_space_group_name_H-M 'P 1 21/c 1'
_atom_sites_solution_hydrogens geom
_atom_sites_solution_primary direct
_atom_sites_solution_secondary difmap
_audit_creation_method SHELXL97
_cell_angle_alpha 90.00
_cell_angle_beta 93.46(2)
_cell_angle_gamma 90.00
_cell_formula_units_Z 8
_cell_length_a 10.563(3)
_cell_length_b 23.839(6)
_cell_length_c 7.025(2)
_cell_measurement_reflns_used 46
_cell_measurement_temperature 153(2)
_cell_measurement_theta_max 11.5
_cell_measurement_theta_min 8.5
_cell_volume 1765.8(8)
_computing_cell_refinement DIF4
_computing_data_collection 'DIF4 (Stoe & Cie, 1992)'
_computing_data_reduction 'REDU4 (Stoe & Cie, 1992)'
_computing_molecular_graphics 'XP (Siemens, 1994)'
_computing_publication_material SHELXL97
_computing_structure_refinement 'SHELXL97 (Sheldrick, 1997)'
_computing_structure_solution 'SHELXS97 (Sheldrick, 1997)'
_diffrn_ambient_temperature 153(2)
_diffrn_measured_fraction_theta_full 0.998
_diffrn_measured_fraction_theta_max 0.998
_diffrn_measurement_device_type 'Stoe STADI-4'
_diffrn_measurement_method \w/\q
_diffrn_radiation_monochromator graphite
_diffrn_radiation_source 'fine-focus sealed tube'
_diffrn_radiation_type MoK\a
_diffrn_radiation_wavelength 0.71073
_diffrn_reflns_av_R_equivalents 0.0283
_diffrn_reflns_av_sigmaI/netI 0.0395
_diffrn_reflns_limit_h_max 11
_diffrn_reflns_limit_h_min -12
_diffrn_reflns_limit_k_max 9
_diffrn_reflns_limit_k_min -28
_diffrn_reflns_limit_l_max 8
_diffrn_reflns_limit_l_min -8
_diffrn_reflns_number 4400
_diffrn_reflns_theta_full 25.00
_diffrn_reflns_theta_max 25.04
_diffrn_reflns_theta_min 3.03
_diffrn_standards_decay_% 0
_diffrn_standards_interval_time 60
_diffrn_standards_number 3
_exptl_absorpt_coefficient_mu 0.085
_exptl_absorpt_correction_type none
_exptl_crystal_colour colourless
_exptl_crystal_density_diffrn 1.235
_exptl_crystal_density_method 'not measured'
_exptl_crystal_description prism
_exptl_crystal_F_000 704
_exptl_crystal_size_max 0.45
_exptl_crystal_size_mid 0.40
_exptl_crystal_size_min 0.40
_refine_diff_density_max 0.178
_refine_diff_density_min -0.183
_refine_ls_extinction_coef 0.0080(10)
_refine_ls_extinction_expression Fc^*^=kFc[1+0.001xFc^2^\l^3^/sin(2\q)]^-1/4^
_refine_ls_extinction_method 'SHELXL97 (Sheldrick, 1997)'
_refine_ls_goodness_of_fit_ref 1.083
_refine_ls_hydrogen_treatment mixed
_refine_ls_matrix_type full
_refine_ls_number_parameters 250
_refine_ls_number_reflns 3131
_refine_ls_number_restraints 12
_refine_ls_restrained_S_all 1.081
_refine_ls_R_factor_all 0.0682
_refine_ls_R_factor_gt 0.0446
_refine_ls_shift/su_max 0.000
_refine_ls_shift/su_mean 0.000
_refine_ls_structure_factor_coef Fsqd
_refine_ls_weighting_details 'calc w = 1/[\s^2^(Fo^2^)+(0.0332P)^2^+0.7551P] where P=(Fo^2^+2Fc^2^)/3'
_refine_ls_weighting_scheme calc
_refine_ls_wR_factor_gt 0.0896
_refine_ls_wR_factor_ref 0.1030
_reflns_number_gt 2380
_reflns_number_total 3131
_reflns_threshold_expression I>2\s(I)
_cod_data_source_file ln3003.cif
_cod_data_source_block II
_cod_original_sg_symbol_H-M 'P 21/c'
_cod_database_code 2015261

loop_
_symmetry_equiv_pos_as_xyz
'x, y, z'
'-x, y+1/2, -z+1/2'
'-x, -y, -z'
'x, -y-1/2, z-1/2'

loop_
_atom_site_type_symbol
_atom_site_label
_atom_site_fract_x
_atom_site_fract_y
_atom_site_fract_z
_atom_site_U_iso_or_equiv
_atom_site_adp_type
_atom_site_calc_flag
_atom_site_refinement_flags
_atom_site_occupancy
C C1 0.83692(18) 0.62268(8) 0.3713(3) 0.0236(4) Uani d . 1
C C2 0.74653(17) 0.60275(7) 0.5244(3) 0.0204(4) Uani d . 1
C C3 0.81572(19) 0.60515(8) 0.7221(3) 0.0266(4) Uani d . 1
H H3A 0.8384 0.6445 0.7530 0.032 Uiso calc R 1
H H3B 0.7583 0.5916 0.8186 0.032 Uiso calc R 1
C C4 0.93575(19) 0.56940(9) 0.7314(3) 0.0324(5) Uani d . 1
H H4A 0.9803 0.5735 0.8587 0.039 Uiso calc R 1
H H4B 0.9125 0.5294 0.7136 0.039 Uiso calc R 1
C C5 1.02384(19) 0.58691(9) 0.5787(3) 0.0347(5) Uani d . 1
H H5A 1.0974 0.5611 0.5810 0.042 Uiso calc R 1
H H5B 1.0561 0.6252 0.6066 0.042 Uiso calc R 1
C C6 0.95592(18) 0.58596(9) 0.3813(3) 0.0293(5) Uani d . 1
H H6A 0.9319 0.5469 0.3480 0.035 Uiso calc R 1
H H6B 1.0145 0.5994 0.2864 0.035 Uiso calc R 1
C C7 0.86975(18) 0.68239(8) 0.4052(3) 0.0267(4) Uani d . 1
C C8 0.8953(2) 0.73001(10) 0.4312(3) 0.0384(5) Uani d D 1
H H8 0.916(3) 0.7683(8) 0.458(4) 0.063(8) Uiso d D 1
C C9 0.70117(17) 0.54546(8) 0.4804(3) 0.0229(4) Uani d . 1
C C10 0.6578(2) 0.50046(9) 0.4479(3) 0.0318(5) Uani d D 1
H H10 0.622(2) 0.4647(9) 0.419(4) 0.064(8) Uiso d D 1
O O1 0.77933(14) 0.61563(6) 0.18327(18) 0.0299(4) Uani d D 1
H H01 0.724(2) 0.6401(9) 0.171(4) 0.049(8) Uiso d D 1
O O2 0.63907(12) 0.63975(6) 0.52862(19) 0.0239(3) Uani d D 1
H H02 0.593(2) 0.6317(11) 0.433(3) 0.058(8) Uiso d D 1
C C1' 0.37595(17) 0.61074(8) 0.1025(3) 0.0226(4) Uani d . 1
C C2' 0.43125(17) 0.64112(8) -0.0689(3) 0.0238(4) Uani d . 1
C C3' 0.32330(19) 0.66407(8) -0.2016(3) 0.0299(5) Uani d . 1
H H3'1 0.3597 0.6856 -0.3056 0.036 Uiso calc R 1
H H3'2 0.2747 0.6323 -0.2599 0.036 Uiso calc R 1
C C4' 0.2336(2) 0.70171(9) -0.0983(3) 0.0359(5) Uani d . 1
H H4'1 0.2793 0.7360 -0.0539 0.043 Uiso calc R 1
H H4'2 0.1624 0.7132 -0.1879 0.043 Uiso calc R 1
C C5' 0.1817(2) 0.67186(9) 0.0713(3) 0.0342(5) Uani d . 1
H H5'1 0.1270 0.6403 0.0256 0.041 Uiso calc R 1
H H5'2 0.1290 0.6982 0.1413 0.041 Uiso calc R 1
C C6' 0.28866(19) 0.64962(8) 0.2053(3) 0.0286(5) Uani d . 1
H H6'1 0.3384 0.6815 0.2603 0.034 Uiso calc R 1
H H6'2 0.2522 0.6291 0.3116 0.034 Uiso calc R 1
C C7' 0.30831(19) 0.55942(8) 0.0360(3) 0.0258(4) Uani d . 1
C C8' 0.2575(2) 0.51775(9) -0.0130(3) 0.0342(5) Uani d D 1
H H8' 0.221(2) 0.4837(8) -0.056(3) 0.045(7) Uiso d D 1
C C9' 0.51511(19) 0.68756(8) 0.0020(3) 0.0285(5) Uani d . 1
C C10' 0.5809(2) 0.72564(9) 0.0496(3) 0.0375(5) Uani d D 1
H H10' 0.627(2) 0.7584(9) 0.084(4) 0.069(9) Uiso d D 1
O O1' 0.47707(13) 0.59540(6) 0.2389(2) 0.0308(4) Uani d D 1
H H01' 0.513(2) 0.5674(9) 0.197(4) 0.059(9) Uiso d D 1
O O2' 0.50258(14) 0.60008(6) -0.1628(2) 0.0314(4) Uani d D 1
H H02' 0.535(2) 0.6170(10) -0.251(3) 0.060(9) Uiso d D 1

loop_
_atom_site_aniso_label
_atom_site_aniso_U_11
_atom_site_aniso_U_22
_atom_site_aniso_U_33
_atom_site_aniso_U_12
_atom_site_aniso_U_13
_atom_site_aniso_U_23
C1 0.0239(10) 0.0260(10) 0.0209(9) -0.0010(8) 0.0010(8) -0.0004(8)
C2 0.0177(9) 0.0215(9) 0.0217(9) 0.0019(8) -0.0001(7) -0.0014(8)
C3 0.0281(11) 0.0319(11) 0.0195(9) -0.0012(9) -0.0023(8) -0.0003(8)
C4 0.0267(11) 0.0371(12) 0.0322(11) 0.0016(9) -0.0081(9) 0.0028(9)
C5 0.0209(11) 0.0371(12) 0.0453(13) 0.0040(9) -0.0033(9) 0.0026(10)
C6 0.0231(11) 0.0321(11) 0.0333(11) 0.0004(9) 0.0066(9) -0.0008(9)
C7 0.0234(10) 0.0290(11) 0.0278(10) -0.0013(9) 0.0018(8) 0.0033(9)
C8 0.0396(13) 0.0291(13) 0.0461(13) -0.0084(10) -0.0003(10) 0.0014(10)
C9 0.0187(9) 0.0273(11) 0.0228(9) 0.0024(8) 0.0010(8) 0.0013(8)
C10 0.0268(11) 0.0263(11) 0.0427(13) -0.0023(9) 0.0057(10) -0.0024(10)
O1 0.0325(8) 0.0375(9) 0.0195(7) 0.0018(7) 0.0004(6) -0.0016(6)
O2 0.0185(7) 0.0281(7) 0.0250(7) 0.0044(6) -0.0006(6) -0.0021(6)
C1' 0.0205(9) 0.0252(10) 0.0216(9) -0.0035(8) -0.0040(7) 0.0014(8)
C2' 0.0197(9) 0.0253(10) 0.0265(10) -0.0021(8) 0.0013(8) -0.0009(8)
C3' 0.0315(12) 0.0308(11) 0.0268(11) -0.0044(9) -0.0018(9) 0.0069(9)
C4' 0.0303(12) 0.0306(11) 0.0459(13) 0.0030(9) -0.0058(10) 0.0079(10)
C5' 0.0247(11) 0.0347(12) 0.0433(12) 0.0041(9) 0.0022(9) -0.0037(10)
C6' 0.0276(11) 0.0318(11) 0.0269(10) -0.0037(9) 0.0051(8) -0.0036(9)
C7' 0.0276(11) 0.0271(11) 0.0227(10) -0.0029(9) 0.0005(8) 0.0042(8)
C8' 0.0432(13) 0.0308(12) 0.0284(11) -0.0130(11) 0.0003(10) 0.0024(9)
C9' 0.0233(10) 0.0300(11) 0.0323(11) -0.0028(9) 0.0028(9) 0.0022(9)
C10' 0.0322(12) 0.0319(12) 0.0484(14) -0.0089(10) 0.0022(10) -0.0015(10)
O1' 0.0284(8) 0.0325(9) 0.0301(8) -0.0013(7) -0.0106(6) 0.0028(7)
O2' 0.0316(8) 0.0297(8) 0.0343(8) 0.0003(6) 0.0127(7) -0.0025(7)

loop_
_atom_type_symbol
_atom_type_description
_atom_type_scat_dispersion_real
_atom_type_scat_dispersion_imag
_atom_type_scat_source
C C 0.0033 0.0016 'International Tables Vol C Tables 4.2.6.8 and 6.1.1.4'
H H 0.0000 0.0000 'International Tables Vol C Tables 4.2.6.8 and 6.1.1.4'
O O 0.0106 0.0060 'International Tables Vol C Tables 4.2.6.8 and 6.1.1.4'

loop_
_geom_angle_atom_site_label_1
_geom_angle_atom_site_label_2
_geom_angle_atom_site_label_3
_geom_angle
_geom_angle_publ_flag
O1 C1 C7 110.12(15) ?
O1 C1 C6 106.12(15) ?
C7 C1 C6 111.03(16) ?
O1 C1 C2 110.98(15) ?
C7 C1 C2 109.26(15) ?
C6 C1 C2 109.30(15) ?
O2 C2 C9 108.99(15) ?
O2 C2 C3 106.99(14) ?
C9 C2 C3 110.86(15) ?
O2 C2 C1 110.19(14) ?
C9 C2 C1 110.08(15) ?
C3 C2 C1 109.67(15) ?
C4 C3 C2 111.60(16) ?
C4 C3 H3A 109.3 ?
C2 C3 H3A 109.3 ?
C4 C3 H3B 109.3 ?
C2 C3 H3B 109.3 ?
H3A C3 H3B 108.0 ?
C5 C4 C3 111.02(17) ?
C5 C4 H4A 109.4 ?
C3 C4 H4A 109.4 ?
C5 C4 H4B 109.4 ?
C3 C4 H4B 109.4 ?
H4A C4 H4B 108.0 ?
C4 C5 C6 111.33(17) ?
C4 C5 H5A 109.4 ?
C6 C5 H5A 109.4 ?
C4 C5 H5B 109.4 ?
C6 C5 H5B 109.4 ?
H5A C5 H5B 108.0 ?
C5 C6 C1 111.96(16) ?
C5 C6 H6A 109.2 ?
C1 C6 H6A 109.2 ?
C5 C6 H6B 109.2 ?
C1 C6 H6B 109.2 ?
H6A C6 H6B 107.9 ?
C8 C7 C1 179.5(2) y
C7 C8 H8 177.6(16) ?
C10 C9 C2 176.1(2) y
C9 C10 H10 178.7(17) ?
C1 O1 H01 105.7(18) ?
C2 O2 H02 105.5(18) ?
O1' C1' C7' 108.99(15) ?
O1' C1' C6' 106.61(15) ?
C7' C1' C6' 111.05(16) ?
O1' C1' C2' 109.68(15) ?
C7' C1' C2' 109.82(15) ?
C6' C1' C2' 110.61(15) ?
O2' C2' C9' 110.29(15) ?
O2' C2' C3' 111.08(16) ?
C9' C2' C3' 110.21(16) ?
O2' C2' C1' 105.92(15) ?
C9' C2' C1' 109.46(16) ?
C3' C2' C1' 109.79(15) ?
C4' C3' C2' 112.54(16) ?
C4' C3' H3'1 109.1 ?
C2' C3' H3'1 109.1 ?
C4' C3' H3'2 109.1 ?
C2' C3' H3'2 109.1 ?
H3'1 C3' H3'2 107.8 ?
C5' C4' C3' 111.27(17) ?
C5' C4' H4'1 109.4 ?
C3' C4' H4'1 109.4 ?
C5' C4' H4'2 109.4 ?
C3' C4' H4'2 109.4 ?
H4'1 C4' H4'2 108.0 ?
C4' C5' C6' 111.02(17) ?
C4' C5' H5'1 109.4 ?
C6' C5' H5'1 109.4 ?
C4' C5' H5'2 109.4 ?
C6' C5' H5'2 109.4 ?
H5'1 C5' H5'2 108.0 ?
C1' C6' C5' 111.56(16) ?
C1' C6' H6'1 109.3 ?
C5' C6' H6'1 109.3 ?
C1' C6' H6'2 109.3 ?
C5' C6' H6'2 109.3 ?
H6'1 C6' H6'2 108.0 ?
C8' C7' C1' 177.8(2) y
C7' C8' H8' 176.3(15) ?
C10' C9' C2' 176.7(2) y
C9' C10' H10' 174.6(17) ?
C1' O1' H01' 107.8(19) ?
C2' O2' H02' 105.4(19) ?

loop_
_geom_bond_atom_site_label_1
_geom_bond_atom_site_label_2
_geom_bond_distance
_geom_bond_publ_flag
C1 O1 1.430(2) y
C1 C7 1.481(3) ?
C1 C6 1.530(3) ?
C1 C2 1.555(3) ?
C2 O2 1.439(2) y
C2 C9 1.474(3) ?
C2 C3 1.531(3) ?
C3 C4 1.526(3) ?
C3 H3A 0.9900 ?
C3 H3B 0.9900 ?
C4 C5 1.520(3) ?
C4 H4A 0.9900 ?
C4 H4B 0.9900 ?
C5 C6 1.523(3) ?
C5 H5A 0.9900 ?
C5 H5B 0.9900 ?
C6 H6A 0.9900 ?
C6 H6B 0.9900 ?
C7 C8 1.178(3) y
C8 H8 0.954(18) ?
C9 C10 1.183(3) y
C10 H10 0.950(18) ?
O1 H01 0.829(18) ?
O2 H02 0.828(19) ?
C1' O1' 1.438(2) y
C1' C7' 1.478(3) ?
C1' C6' 1.520(3) ?
C1' C2' 1.549(3) ?
C2' O2' 1.422(2) y
C2' C9' 1.485(3) ?
C2' C3' 1.530(3) ?
C3' C4' 1.521(3) ?
C3' H3'1 0.9900 ?
C3' H3'2 0.9900 ?
C4' C5' 1.519(3) ?
C4' H4'1 0.9900 ?
C4' H4'2 0.9900 ?
C5' C6' 1.522(3) ?
C5' H5'1 0.9900 ?
C5' H5'2 0.9900 ?
C6' H6'1 0.9900 ?
C6' H6'2 0.9900 ?
C7' C8' 1.171(3) y
C8' H8' 0.940(17) ?
C9' C10' 1.179(3) y
C10' H10' 0.944(18) ?
O1' H01' 0.832(19) ?
O2' H02' 0.832(19) ?

loop_
_geom_hbond_atom_site_label_D
_geom_hbond_atom_site_label_H
_geom_hbond_atom_site_label_A
_geom_hbond_site_symmetry_A
_geom_hbond_distance_DH
_geom_hbond_distance_HA
_geom_hbond_distance_DA
_geom_hbond_angle_DHA
O2 H02 O1' . 0.828(19) 1.976(19) 2.787(2) 166(3)
O2' H02' O2 1_554 0.832(19) 2.02(2) 2.837(2) 165(3)
C10 H10 O2' 3_665 0.950(18) 2.66(2) 3.495(3) 147(2)
C8' H8' O1 3_665 0.940(17) 2.529(19) 3.411(3) 156(2)
C10' H10' O2 4_575 0.944(18) 2.46(2) 3.272(3) 144(2)

loop_
_geom_torsion_atom_site_label_1
_geom_torsion_atom_site_label_2
_geom_torsion_atom_site_label_3
_geom_torsion_atom_site_label_4
_geom_torsion
O1 C1 C2 O2 -68.27(19)
C7 C1 C2 O2 53.3(2)
C6 C1 C2 O2 175.02(14)
O1 C1 C2 C9 52.0(2)
C7 C1 C2 C9 173.59(15)
C6 C1 C2 C9 -64.7(2)
O1 C1 C2 C3 174.20(15)
C7 C1 C2 C3 -64.18(19)
C6 C1 C2 C3 57.49(19)
O2 C2 C3 C4 -177.28(15)
C9 C2 C3 C4 64.0(2)
C1 C2 C3 C4 -57.8(2)
C2 C3 C4 C5 56.2(2)
C3 C4 C5 C6 -54.4(2)
C4 C5 C6 C1 56.0(2)
O1 C1 C6 C5 -176.97(16)
C7 C1 C6 C5 63.4(2)
C2 C1 C6 C5 -57.2(2)
O1' C1' C2' O2' 67.18(18)
C7' C1' C2' O2' -52.58(19)
C6' C1' C2' O2' -175.51(15)
O1' C1' C2' C9' -51.7(2)
C7' C1' C2' C9' -171.47(16)
C6' C1' C2' C9' 65.6(2)
O1' C1' C2' C3' -172.81(15)
C7' C1' C2' C3' 67.4(2)
C6' C1' C2' C3' -55.5(2)
O2' C2' C3' C4' 171.72(16)
C9' C2' C3' C4' -65.7(2)
C1' C2' C3' C4' 54.9(2)
C2' C3' C4' C5' -55.0(2)
C3' C4' C5' C6' 54.8(2)
O1' C1' C6' C5' 176.34(15)
C7' C1' C6' C5' -65.1(2)
C2' C1' C6' C5' 57.2(2)
C4' C5' C6' C1' -56.7(2)

loop_
_cod_related_entry_id
_cod_related_entry_database
_cod_related_entry_code
1 ChemSpider 25900444
